data_9001399
loop_
_publ_author_name
'Steele, I. M.'
'Olsen, E.'
'Pluth, J. J.'
'Davis, A. M.'

_publ_section_title
;Occurrence and crystal structure of Ca-free beusite in the El Sampal IIIA
 iron meteorite
;
_journal_name_full 'American Mineralogist'
_journal_page_first 1985
_journal_page_last 1989
_journal_volume 76
_journal_year 1991
_chemical_formula_sum 'Fe1.5 Mn1.5 O8 P2'
_chemical_name_mineral Beusite
_space_group_IT_number 14
_symmetry_space_group_name_Hall '-P 2ybc'
_symmetry_space_group_name_H-M 'P 1 21/c 1'
_cell_angle_alpha 90
_cell_angle_beta 99.09
_cell_angle_gamma 90
_cell_length_a 8.757
_cell_length_b 11.381
_cell_length_c 6.136
_cell_formula_units_Z 4
_cell_volume 603.855
_database_code_amcsd 0001437
_exptl_crystal_density_diffrn 3.917
_cod_original_formula_sum 'P2 (Mn1.5 Fe1.5) O8'
_cod_database_code 9001399

loop_
_space_group_symop_operation_xyz
x,y,z
x,1/2-y,1/2+z
-x,1/2+y,1/2-z
-x,-y,-z

loop_
_atom_site_aniso_label
_atom_site_aniso_U_11
_atom_site_aniso_U_22
_atom_site_aniso_U_33
_atom_site_aniso_U_12
_atom_site_aniso_U_13
_atom_site_aniso_U_23
P1 0.01270 0.01130 0.00850 -0.00060 0.00120 0.00030
P2 0.01340 0.01340 0.00740 0.00010 0.00210 0.00020
Mn1 0.02150 0.01410 0.02080 0.00000 -0.00190 -0.00190
Fe1 0.02150 0.01410 0.02080 0.00000 -0.00190 -0.00190
Mn2 0.02060 0.02590 0.00570 0.00690 0.00180 0.00010
Fe2 0.02060 0.02590 0.00570 0.00690 0.00180 0.00010
Mn3 0.01730 0.01430 0.01000 0.00210 0.00090 0.00030
Fe3 0.01730 0.01430 0.01000 0.00210 0.00090 0.00030
O1 0.01800 0.01500 0.01000 0.00300 0.00100 -0.00200
O2 0.01800 0.01800 0.01300 0.00600 0.00200 0.00200
O3 0.01700 0.01500 0.01800 0.00300 0.00400 -0.00100
O4 0.01500 0.01900 0.01100 -0.00300 0.00400 0.00200
O5 0.01800 0.02500 0.01400 -0.00900 0.00300 -0.00200
O6 0.00700 0.02100 0.01200 0.00100 0.00100 0.00000
O7 0.02100 0.01600 0.01100 -0.00200 -0.00200 0.00400
O8 0.01800 0.01200 0.01500 -0.00300 0.00200 -0.00100

loop_
_atom_site_label
_atom_site_fract_x
_atom_site_fract_y
_atom_site_fract_z
_atom_site_occupancy
P1 0.09110 0.13720 0.39320 1.00000
P2 0.60650 0.08780 0.80700 1.00000
Mn1 0.94570 0.11650 0.84410 0.50000
Fe1 0.94570 0.11650 0.84410 0.50000
Mn2 0.72180 0.07990 0.32970 0.50000
Fe2 0.72180 0.07990 0.32970 0.50000
Mn3 0.36390 0.19180 0.12600 0.50000
Fe3 0.36390 0.19180 0.12600 0.50000
O1 0.07600 0.06750 0.17660 1.00000
O2 0.48180 0.17830 0.83030 1.00000
O3 0.94020 0.20310 0.40670 1.00000
O4 0.70010 0.12500 0.62810 1.00000
O5 0.22040 0.22680 0.37910 1.00000
O6 0.72760 0.08440 0.01590 1.00000
O7 0.12990 0.06270 0.60040 1.00000
O8 0.53350 -0.03430 0.75880 1.00000

loop_
_cod_related_entry_id
_cod_related_entry_database
_cod_related_entry_code
1 AMCSD 0001437
